data_7131358
loop_
_publ_author_name
'Hu, Qichuan'
'Liu, Jing'
'Yu, Hailong'
'Xu, Hanqi'
'Yu, Jinyang'
'Wu, Wenzhi'

_publ_section_title
;
 Photophysical properties of tetrabutylammonium metal chlorides with
 different inorganic frameworks.
;
_journal_issue 25
_journal_name_full 'Chemical communications (Cambridge, England)'
_journal_page_first 3763
_journal_page_last 3766
_journal_paper_doi 10.1039/d2cc06988a
_journal_volume 59
_journal_year 2023
_chemical_formula_sum 'C32 H72 Cl8 N2 Sb2'
_chemical_formula_weight 1012.01
_space_group_crystal_system monoclinic
_space_group_IT_number 14
_space_group_name_Hall '-P 2ybc'
_space_group_name_H-M_alt 'P 1 21/c 1'
_atom_sites_solution_hydrogens geom
_audit_creation_method SHELXL-2014/7
_audit_update_record
;
2022-07-18 deposited with the CCDC.	2023-03-01 downloaded from the CCDC.
;
_cell_angle_alpha 90
_cell_angle_beta 101.902(9)
_cell_angle_gamma 90
_cell_formula_units_Z 4
_cell_length_a 18.688(8)
_cell_length_b 13.552(5)
_cell_length_c 19.240(8)
_cell_measurement_reflns_used 9614
_cell_measurement_temperature 296(2)
_cell_measurement_theta_max 20.25
_cell_measurement_theta_min 2.63
_cell_volume 4768(3)
_computing_structure_refinement 'SHELXL-2014/7 (Sheldrick, 2014)'
_diffrn_ambient_temperature 296(2)
_diffrn_measured_fraction_theta_full 0.992
_diffrn_measured_fraction_theta_max 0.992
_diffrn_measurement_device_type ccd
_diffrn_radiation_type MoK\a
_diffrn_radiation_wavelength 0.71073
_diffrn_reflns_av_R_equivalents 0.0814
_diffrn_reflns_av_unetI/netI 0.0783
_diffrn_reflns_Laue_measured_fraction_full 0.992
_diffrn_reflns_Laue_measured_fraction_max 0.992
_diffrn_reflns_limit_h_max 22
_diffrn_reflns_limit_h_min -21
_diffrn_reflns_limit_k_max 16
_diffrn_reflns_limit_k_min -13
_diffrn_reflns_limit_l_max 20
_diffrn_reflns_limit_l_min -22
_diffrn_reflns_number 40141
_diffrn_reflns_point_group_measured_fraction_full 0.992
_diffrn_reflns_point_group_measured_fraction_max 0.992
_diffrn_reflns_theta_full 25.007
_diffrn_reflns_theta_max 25.007
_diffrn_reflns_theta_min 2.227
_exptl_absorpt_coefficient_mu 1.604
_exptl_absorpt_correction_type multi-scan
_exptl_absorpt_process_details sadabs
_exptl_crystal_colour colorless
_exptl_crystal_density_diffrn 1.410
_exptl_crystal_description block
_exptl_crystal_F_000 2064
_exptl_crystal_size_max 0.200
_exptl_crystal_size_mid 0.200
_exptl_crystal_size_min 0.200
_exptl_transmission_factor_max 0.864
_exptl_transmission_factor_min 0.864
_refine_diff_density_max 0.652
_refine_diff_density_min -0.644
_refine_diff_density_rms 0.091
_refine_ls_extinction_method none
_refine_ls_goodness_of_fit_ref 0.960
_refine_ls_hydrogen_treatment constr
_refine_ls_matrix_type full
_refine_ls_number_parameters 405
_refine_ls_number_reflns 8335
_refine_ls_number_restraints 2
_refine_ls_restrained_S_all 0.962
_refine_ls_R_factor_all 0.1198
_refine_ls_R_factor_gt 0.0535
_refine_ls_shift/su_max 0.000
_refine_ls_shift/su_mean 0.000
_refine_ls_structure_factor_coef Fsqd
_refine_ls_weighting_details 'w=1/[\s^2^(Fo^2^)+(0.1020P)^2^] where P=(Fo^2^+2Fc^2^)/3'
_refine_ls_weighting_scheme calc
_refine_ls_wR_factor_gt 0.1345
_refine_ls_wR_factor_ref 0.1764
_reflns_Friedel_coverage 0.000
_reflns_number_gt 4706
_reflns_number_total 8335
_reflns_threshold_expression 'I > 2\s(I)'
_cod_data_source_file d2cc06988a2.cif
_cod_data_source_block 1_a_CCDC1
_cod_depositor_comments 'Adding full bibliography for 7131357--7131359.cif.'
_cod_original_sg_symbol_H-M 'P 21/c'
_cod_database_code 7131358
_shelx_shelxl_version_number 2014/7
_shelx_space_group_comment
;
The symmetry employed for this shelxl refinement is uniquely defined
by the following loop, which should always be used as a source of
symmetry information in preference to the above space-group names.
They are only intended as comments.
;
_shelx_estimated_absorpt_t_min 0.740
_shelx_estimated_absorpt_t_max 0.740

loop_
_space_group_symop_operation_xyz
'x, y, z'
'-x, y+1/2, -z+1/2'
'-x, -y, -z'
'x, -y-1/2, z-1/2'

loop_
_atom_site_label
_atom_site_type_symbol
_atom_site_fract_x
_atom_site_fract_y
_atom_site_fract_z
_atom_site_U_iso_or_equiv
_atom_site_adp_type
_atom_site_occupancy
_atom_site_site_symmetry_order
_atom_site_calc_flag
_atom_site_refinement_flags_posn
_atom_site_refinement_flags_adp
_atom_site_refinement_flags_occupancy
_atom_site_disorder_assembly
_atom_site_disorder_group
C1 C 1.0933(9) 0.8230(11) 0.5265(8) 0.213(8) Uani 1 1 d D U . . .
H1A H 1.1178 0.8568 0.4942 0.320 Uiso 1 1 calc R U . . .
H1B H 1.1255 0.8184 0.5722 0.320 Uiso 1 1 calc R U . . .
H1C H 1.0502 0.8590 0.5307 0.320 Uiso 1 1 calc R U . . .
C2 C 1.0734(6) 0.7267(10) 0.5003(7) 0.152(5) Uani 1 1 d D U . . .
H2A H 1.0499 0.6922 0.5337 0.183 Uiso 1 1 calc R U . . .
H2B H 1.1172 0.6903 0.4967 0.183 Uiso 1 1 calc R U . . .
C3 C 1.0195(6) 0.7291(8) 0.4245(5) 0.123(4) Uani 1 1 d . . . . .
H3A H 0.9830 0.7802 0.4235 0.147 Uiso 1 1 calc R U . . .
H3B H 1.0467 0.7433 0.3878 0.147 Uiso 1 1 calc R U . . .
C4 C 0.9839(4) 0.6314(6) 0.4120(4) 0.080(2) Uani 1 1 d . . . . .
H4A H 0.9650 0.6141 0.4537 0.096 Uiso 1 1 calc R U . . .
H4B H 1.0211 0.5832 0.4077 0.096 Uiso 1 1 calc R U . . .
C5 C 0.9483(4) 0.6396(6) 0.2793(4) 0.071(2) Uani 1 1 d . . . . .
H5A H 0.9069 0.6324 0.2398 0.086 Uiso 1 1 calc R U . . .
H5B H 0.9650 0.7073 0.2792 0.086 Uiso 1 1 calc R U . . .
C6 C 1.0088(5) 0.5730(8) 0.2662(5) 0.100(3) Uani 1 1 d . . . . .
H6A H 1.0540 0.5904 0.2987 0.120 Uiso 1 1 calc R U . . .
H6B H 0.9971 0.5052 0.2758 0.120 Uiso 1 1 calc R U . . .
C7 C 1.0199(6) 0.5807(9) 0.1909(6) 0.117(3) Uani 1 1 d . . . . .
H7A H 1.0130 0.6489 0.1756 0.140 Uiso 1 1 calc R U . . .
H7B H 1.0700 0.5627 0.1901 0.140 Uiso 1 1 calc R U . . .
C8 C 0.9725(9) 0.5209(11) 0.1422(7) 0.195(7) Uani 1 1 d . . . . .
H8A H 0.9583 0.4646 0.1665 0.293 Uiso 1 1 calc R U . . .
H8B H 0.9971 0.4991 0.1058 0.293 Uiso 1 1 calc R U . . .
H8C H 0.9298 0.5580 0.1211 0.293 Uiso 1 1 calc R U . . .
C9 C 0.8920(4) 0.5181(6) 0.3504(4) 0.076(2) Uani 1 1 d . . . . .
H9A H 0.8768 0.5100 0.3953 0.091 Uiso 1 1 calc R U . . .
H9B H 0.9312 0.4715 0.3496 0.091 Uiso 1 1 calc R U . . .
C10 C 0.8273(4) 0.4917(6) 0.2902(5) 0.086(3) Uani 1 1 d . . . . .
H10A H 0.7849 0.5304 0.2948 0.104 Uiso 1 1 calc R U . . .
H10B H 0.8394 0.5071 0.2447 0.104 Uiso 1 1 calc R U . . .
C11 C 0.8101(5) 0.3830(7) 0.2935(6) 0.102(3) Uani 1 1 d . . . . .
H11A H 0.8074 0.3664 0.3420 0.122 Uiso 1 1 calc R U . . .
H11B H 0.7623 0.3707 0.2638 0.122 Uiso 1 1 calc R U . . .
C12 C 0.8647(6) 0.3161(7) 0.2703(7) 0.125(4) Uani 1 1 d . . . . .
H12A H 0.8752 0.3400 0.2265 0.187 Uiso 1 1 calc R U . . .
H12B H 0.8448 0.2506 0.2634 0.187 Uiso 1 1 calc R U . . .
H12C H 0.9088 0.3149 0.3061 0.187 Uiso 1 1 calc R U . . .
C13 C 0.8631(4) 0.6984(6) 0.3499(4) 0.076(2) Uani 1 1 d . . . . .
H13A H 0.8846 0.7633 0.3482 0.091 Uiso 1 1 calc R U . . .
H13B H 0.8254 0.6911 0.3073 0.091 Uiso 1 1 calc R U . . .
C14 C 0.8269(5) 0.6951(7) 0.4133(5) 0.100(3) Uani 1 1 d . . . . .
H14A H 0.7950 0.6381 0.4090 0.120 Uiso 1 1 calc R U . . .
H14B H 0.8643 0.6870 0.4561 0.120 Uiso 1 1 calc R U . . .
C15 C 0.7827(6) 0.7870(9) 0.4207(5) 0.119(4) Uani 1 1 d . . . . .
H15A H 0.7509 0.8010 0.3752 0.143 Uiso 1 1 calc R U . . .
H15B H 0.7518 0.7737 0.4545 0.143 Uiso 1 1 calc R U . . .
C16 C 0.8275(8) 0.8761(9) 0.4445(7) 0.162(6) Uani 1 1 d . . . . .
H16A H 0.8628 0.8611 0.4870 0.244 Uiso 1 1 calc R U . . .
H16B H 0.7963 0.9286 0.4539 0.244 Uiso 1 1 calc R U . . .
H16C H 0.8524 0.8963 0.4079 0.244 Uiso 1 1 calc R U . . .
C17 C 0.4921(4) 0.7618(6) 0.3618(4) 0.071(2) Uani 1 1 d . . . . .
H17A H 0.5266 0.7444 0.3324 0.085 Uiso 1 1 calc R U . . .
H17B H 0.4603 0.8126 0.3368 0.085 Uiso 1 1 calc R U . . .
C18 C 0.5345(5) 0.8058(6) 0.4294(5) 0.089(3) Uani 1 1 d . . . . .
H18A H 0.5698 0.7584 0.4538 0.107 Uiso 1 1 calc R U . . .
H18B H 0.5016 0.8229 0.4605 0.107 Uiso 1 1 calc R U . . .
C19 C 0.5739(6) 0.8983(7) 0.4111(6) 0.110(3) Uani 1 1 d . . . . .
H19A H 0.6096 0.8790 0.3836 0.132 Uiso 1 1 calc R U . . .
H19B H 0.5385 0.9410 0.3815 0.132 Uiso 1 1 calc R U . . .
C20 C 0.6096(7) 0.9520(9) 0.4704(6) 0.143(5) Uani 1 1 d . . . . .
H20A H 0.5747 0.9724 0.4978 0.215 Uiso 1 1 calc R U . . .
H20B H 0.6323 1.0092 0.4549 0.215 Uiso 1 1 calc R U . . .
H20C H 0.6462 0.9114 0.4991 0.215 Uiso 1 1 calc R U . . .
C21 C 0.4927(4) 0.5876(6) 0.4029(4) 0.072(2) Uani 1 1 d . . . . .
H21A H 0.5147 0.6078 0.4509 0.087 Uiso 1 1 calc R U . . .
H21B H 0.4604 0.5326 0.4067 0.087 Uiso 1 1 calc R U . . .
C22 C 0.5533(5) 0.5497(7) 0.3682(5) 0.102(3) Uani 1 1 d . . . . .
H22A H 0.5328 0.5303 0.3197 0.122 Uiso 1 1 calc R U . . .
H22B H 0.5884 0.6021 0.3670 0.122 Uiso 1 1 calc R U . . .
C23 C 0.5908(6) 0.4645(7) 0.4076(6) 0.111(3) Uani 1 1 d . . . . .
H23A H 0.6090 0.4844 0.4565 0.133 Uiso 1 1 calc R U . . .
H23B H 0.5550 0.4127 0.4080 0.133 Uiso 1 1 calc R U . . .
C24 C 0.6517(7) 0.4231(9) 0.3800(7) 0.160(5) Uani 1 1 d . . . . .
H24A H 0.6347 0.4035 0.3315 0.240 Uiso 1 1 calc R U . . .
H24B H 0.6710 0.3667 0.4079 0.240 Uiso 1 1 calc R U . . .
H24C H 0.6894 0.4720 0.3826 0.240 Uiso 1 1 calc R U . . .
C25 C 0.4080(5) 0.6496(7) 0.2912(4) 0.083(2) Uani 1 1 d . . . . .
H25A H 0.3793 0.7068 0.2723 0.100 Uiso 1 1 calc R U . . .
H25B H 0.4453 0.6406 0.2634 0.100 Uiso 1 1 calc R U . . .
C26 C 0.3593(5) 0.5616(7) 0.2807(4) 0.105(3) Uani 1 1 d . . . . .
H26A H 0.3196 0.5709 0.3055 0.125 Uiso 1 1 calc R U . . .
H26B H 0.3867 0.5036 0.3001 0.125 Uiso 1 1 calc R U . . .
C27 C 0.3281(5) 0.5465(7) 0.2006(5) 0.101(3) Uani 1 1 d . . . . .
H27A H 0.3684 0.5468 0.1759 0.122 Uiso 1 1 calc R U . . .
H27B H 0.3054 0.4819 0.1939 0.122 Uiso 1 1 calc R U . . .
C28 C 0.2744(7) 0.6205(9) 0.1676(7) 0.154(5) Uani 1 1 d . . . . .
H28A H 0.2805 0.6795 0.1958 0.231 Uiso 1 1 calc R U . . .
H28B H 0.2259 0.5950 0.1646 0.231 Uiso 1 1 calc R U . . .
H28C H 0.2816 0.6353 0.1207 0.231 Uiso 1 1 calc R U . . .
C29 C 0.3905(4) 0.6927(6) 0.4129(4) 0.071(2) Uani 1 1 d . . . . .
H29A H 0.3626 0.6328 0.4149 0.086 Uiso 1 1 calc R U . . .
H29B H 0.4170 0.7064 0.4608 0.086 Uiso 1 1 calc R U . . .
C30 C 0.3380(5) 0.7744(7) 0.3909(5) 0.092(3) Uani 1 1 d . . . . .
H30A H 0.3036 0.7553 0.3480 0.110 Uiso 1 1 calc R U . . .
H30B H 0.3644 0.8320 0.3799 0.110 Uiso 1 1 calc R U . . .
C31 C 0.2963(6) 0.8009(7) 0.4475(6) 0.111(3) Uani 1 1 d . . . . .
H31A H 0.3308 0.8179 0.4907 0.133 Uiso 1 1 calc R U . . .
H31B H 0.2689 0.7437 0.4574 0.133 Uiso 1 1 calc R U . . .
C32 C 0.2430(7) 0.8881(9) 0.4261(7) 0.147(5) Uani 1 1 d . . . . .
H32A H 0.2277 0.9128 0.4674 0.220 Uiso 1 1 calc R U . . .
H32B H 0.2011 0.8659 0.3920 0.220 Uiso 1 1 calc R U . . .
H32C H 0.2672 0.9396 0.4055 0.220 Uiso 1 1 calc R U . . .
Cl1 Cl 0.35590(15) 0.2570(2) 0.24828(12) 0.1082(9) Uani 1 1 d . . . . .
Cl2 Cl 0.51223(13) 0.2017(2) 0.37424(15) 0.1084(8) Uani 1 1 d . . . . .
Cl3 Cl 0.38228(15) 0.02017(17) 0.30997(13) 0.1032(8) Uani 1 1 d . . . . .
Cl4 Cl 0.22469(12) 0.17287(15) 0.35577(12) 0.0860(6) Uani 1 1 d . . . . .
Cl5 Cl 0.35884(12) 0.37857(16) 0.41932(12) 0.0876(6) Uani 1 1 d . . . . .
Cl6 Cl 0.18868(14) 0.4121(2) 0.28004(13) 0.1060(8) Uani 1 1 d . . . . .
Cl7 Cl 0.19464(18) 0.5408(2) 0.4338(2) 0.1656(15) Uani 1 1 d . . . . .
Cl8 Cl 0.06951(12) 0.3458(2) 0.38648(15) 0.1020(8) Uani 1 1 d . . . . .
N1 N 0.9222(3) 0.6218(4) 0.3475(3) 0.0668(16) Uani 1 1 d . . . . .
N2 N 0.4459(3) 0.6722(4) 0.3676(3) 0.0617(15) Uani 1 1 d . . . . .
Sb1 Sb 0.38005(3) 0.18394(4) 0.36141(2) 0.0599(2) Uani 1 1 d . . . . .
Sb2 Sb 0.20357(3) 0.36800(4) 0.39989(3) 0.0647(2) Uani 1 1 d . . . . .

loop_
_atom_site_aniso_label
_atom_site_aniso_U_11
_atom_site_aniso_U_22
_atom_site_aniso_U_33
_atom_site_aniso_U_23
_atom_site_aniso_U_13
_atom_site_aniso_U_12
C1 0.217(17) 0.257(15) 0.153(13) -0.101(13) 0.009(12) -0.063(14)
C2 0.102(8) 0.217(12) 0.135(10) -0.061(10) 0.018(8) -0.020(9)
C3 0.114(8) 0.133(9) 0.102(7) -0.020(7) -0.024(6) -0.001(7)
C4 0.077(6) 0.089(6) 0.067(5) -0.009(4) -0.003(4) 0.005(5)
C5 0.082(6) 0.070(5) 0.063(5) 0.000(4) 0.018(4) 0.002(4)
C6 0.101(7) 0.114(8) 0.091(7) 0.019(6) 0.030(6) 0.020(6)
C7 0.126(9) 0.117(9) 0.118(9) 0.011(7) 0.052(7) 0.004(7)
C8 0.29(2) 0.179(15) 0.122(11) -0.048(10) 0.057(12) -0.061(14)
C9 0.072(5) 0.071(6) 0.082(5) 0.009(4) 0.010(4) 0.010(4)
C10 0.075(5) 0.063(5) 0.117(7) 0.014(5) 0.010(5) -0.005(4)
C11 0.088(7) 0.087(7) 0.126(8) 0.004(6) 0.009(6) -0.004(5)
C12 0.098(8) 0.084(7) 0.185(12) -0.018(7) 0.012(8) -0.005(6)
C13 0.080(5) 0.077(6) 0.065(5) 0.004(4) 0.003(4) 0.014(4)
C14 0.099(7) 0.109(8) 0.090(7) -0.005(5) 0.014(6) 0.026(6)
C15 0.132(9) 0.137(10) 0.084(7) -0.014(6) 0.011(6) 0.061(8)
C16 0.203(15) 0.118(10) 0.158(12) -0.046(9) 0.020(10) 0.046(10)
C17 0.079(5) 0.069(5) 0.073(5) 0.012(4) 0.036(4) -0.004(4)
C18 0.105(7) 0.082(6) 0.082(6) 0.004(5) 0.024(5) -0.021(5)
C19 0.109(8) 0.096(7) 0.126(8) 0.010(6) 0.028(7) -0.045(6)
C20 0.183(12) 0.150(11) 0.094(8) -0.003(7) 0.020(8) -0.074(9)
C21 0.082(5) 0.059(5) 0.081(5) -0.003(4) 0.029(5) -0.013(4)
C22 0.114(7) 0.083(7) 0.121(8) 0.021(6) 0.056(7) 0.016(6)
C23 0.146(9) 0.067(6) 0.128(8) -0.003(6) 0.047(7) 0.018(6)
C24 0.197(13) 0.141(11) 0.160(11) 0.042(9) 0.078(10) 0.083(10)
C25 0.090(6) 0.094(6) 0.069(5) -0.005(4) 0.021(5) -0.014(5)
C26 0.123(8) 0.116(8) 0.074(6) -0.019(5) 0.019(5) -0.036(7)
C27 0.111(7) 0.111(8) 0.081(6) -0.021(6) 0.016(6) -0.011(6)
C28 0.152(11) 0.130(10) 0.152(11) 0.007(8) -0.032(9) 0.014(9)
C29 0.078(5) 0.080(6) 0.061(5) 0.005(4) 0.028(4) -0.011(4)
C30 0.088(6) 0.098(7) 0.094(6) 0.006(5) 0.030(5) 0.012(5)
C31 0.117(8) 0.101(8) 0.125(8) -0.009(6) 0.051(7) 0.003(6)
C32 0.135(10) 0.140(11) 0.174(12) -0.028(9) 0.051(9) 0.022(8)
Cl1 0.136(2) 0.125(2) 0.0711(14) 0.0380(13) 0.0390(14) 0.0456(17)
Cl2 0.0690(14) 0.128(2) 0.133(2) -0.0133(16) 0.0311(14) -0.0032(13)
Cl3 0.128(2) 0.0735(15) 0.1044(17) -0.0170(13) 0.0158(15) 0.0074(14)
Cl4 0.0809(14) 0.0742(14) 0.0953(15) -0.0075(11) 0.0006(12) -0.0121(11)
Cl5 0.0857(15) 0.0832(15) 0.0886(15) 0.0026(11) 0.0058(12) -0.0228(11)
Cl6 0.1021(17) 0.128(2) 0.0881(16) 0.0363(15) 0.0187(13) 0.0090(15)
Cl7 0.130(2) 0.093(2) 0.255(4) -0.075(2) -0.004(3) 0.0177(17)
Cl8 0.0563(12) 0.1250(19) 0.123(2) 0.0269(15) 0.0145(13) 0.0026(12)
N1 0.070(4) 0.066(4) 0.062(4) 0.004(3) 0.010(3) 0.008(3)
N2 0.068(4) 0.065(4) 0.054(4) 0.004(3) 0.016(3) -0.004(3)
Sb1 0.0633(3) 0.0626(4) 0.0542(3) 0.0031(2) 0.0133(2) 0.0047(2)
Sb2 0.0553(3) 0.0658(4) 0.0720(4) -0.0031(3) 0.0109(3) 0.0034(2)

loop_
_atom_type_symbol
_atom_type_description
_atom_type_scat_dispersion_real
_atom_type_scat_dispersion_imag
_atom_type_scat_source
C C 0.0033 0.0016 'International Tables Vol C Tables 4.2.6.8 and 6.1.1.4'
H H 0.0000 0.0000 'International Tables Vol C Tables 4.2.6.8 and 6.1.1.4'
N N 0.0061 0.0033 'International Tables Vol C Tables 4.2.6.8 and 6.1.1.4'
Cl Cl 0.1484 0.1585 'International Tables Vol C Tables 4.2.6.8 and 6.1.1.4'
Sb Sb -0.5866 1.5461 'International Tables Vol C Tables 4.2.6.8 and 6.1.1.4'

loop_
_geom_angle_atom_site_label_1
_geom_angle_atom_site_label_2
_geom_angle_atom_site_label_3
_geom_angle
_geom_angle_site_symmetry_1
_geom_angle_site_symmetry_3
_geom_angle_publ_flag
C2 C1 H1A 109.5 . . ?
C2 C1 H1B 109.5 . . ?
H1A C1 H1B 109.5 . . ?
C2 C1 H1C 109.5 . . ?
H1A C1 H1C 109.5 . . ?
H1B C1 H1C 109.5 . . ?
C1 C2 C3 112.0(12) . . ?
C1 C2 H2A 109.2 . . ?
C3 C2 H2A 109.2 . . ?
C1 C2 H2B 109.2 . . ?
C3 C2 H2B 109.2 . . ?
H2A C2 H2B 107.9 . . ?
C4 C3 C2 108.0(9) . . ?
C4 C3 H3A 110.1 . . ?
C2 C3 H3A 110.1 . . ?
C4 C3 H3B 110.1 . . ?
C2 C3 H3B 110.1 . . ?
H3A C3 H3B 108.4 . . ?
C3 C4 N1 116.8(7) . . ?
C3 C4 H4A 108.1 . . ?
N1 C4 H4A 108.1 . . ?
C3 C4 H4B 108.1 . . ?
N1 C4 H4B 108.1 . . ?
H4A C4 H4B 107.3 . . ?
C6 C5 N1 115.9(6) . . ?
C6 C5 H5A 108.3 . . ?
N1 C5 H5A 108.3 . . ?
C6 C5 H5B 108.3 . . ?
N1 C5 H5B 108.3 . . ?
H5A C5 H5B 107.4 . . ?
C7 C6 C5 112.0(8) . . ?
C7 C6 H6A 109.2 . . ?
C5 C6 H6A 109.2 . . ?
C7 C6 H6B 109.2 . . ?
C5 C6 H6B 109.2 . . ?
H6A C6 H6B 107.9 . . ?
C8 C7 C6 114.1(10) . . ?
C8 C7 H7A 108.7 . . ?
C6 C7 H7A 108.7 . . ?
C8 C7 H7B 108.7 . . ?
C6 C7 H7B 108.7 . . ?
H7A C7 H7B 107.6 . . ?
C7 C8 H8A 109.5 . . ?
C7 C8 H8B 109.5 . . ?
H8A C8 H8B 109.5 . . ?
C7 C8 H8C 109.5 . . ?
H8A C8 H8C 109.5 . . ?
H8B C8 H8C 109.5 . . ?
N1 C9 C10 115.4(6) . . ?
N1 C9 H9A 108.4 . . ?
C10 C9 H9A 108.4 . . ?
N1 C9 H9B 108.4 . . ?
C10 C9 H9B 108.4 . . ?
H9A C9 H9B 107.5 . . ?
C11 C10 C9 109.7(7) . . ?
C11 C10 H10A 109.7 . . ?
C9 C10 H10A 109.7 . . ?
C11 C10 H10B 109.7 . . ?
C9 C10 H10B 109.7 . . ?
H10A C10 H10B 108.2 . . ?
C12 C11 C10 114.4(8) . . ?
C12 C11 H11A 108.7 . . ?
C10 C11 H11A 108.7 . . ?
C12 C11 H11B 108.7 . . ?
C10 C11 H11B 108.7 . . ?
H11A C11 H11B 107.6 . . ?
C11 C12 H12A 109.5 . . ?
C11 C12 H12B 109.5 . . ?
H12A C12 H12B 109.5 . . ?
C11 C12 H12C 109.5 . . ?
H12A C12 H12C 109.5 . . ?
H12B C12 H12C 109.5 . . ?
C14 C13 N1 116.9(6) . . ?
C14 C13 H13A 108.1 . . ?
N1 C13 H13A 108.1 . . ?
C14 C13 H13B 108.1 . . ?
N1 C13 H13B 108.1 . . ?
H13A C13 H13B 107.3 . . ?
C15 C14 C13 113.2(8) . . ?
C15 C14 H14A 108.9 . . ?
C13 C14 H14A 108.9 . . ?
C15 C14 H14B 108.9 . . ?
C13 C14 H14B 108.9 . . ?
H14A C14 H14B 107.7 . . ?
C16 C15 C14 114.3(10) . . ?
C16 C15 H15A 108.7 . . ?
C14 C15 H15A 108.7 . . ?
C16 C15 H15B 108.7 . . ?
C14 C15 H15B 108.7 . . ?
H15A C15 H15B 107.6 . . ?
C15 C16 H16A 109.5 . . ?
C15 C16 H16B 109.5 . . ?
H16A C16 H16B 109.5 . . ?
C15 C16 H16C 109.5 . . ?
H16A C16 H16C 109.5 . . ?
H16B C16 H16C 109.5 . . ?
C18 C17 N2 117.7(6) . . ?
C18 C17 H17A 107.9 . . ?
N2 C17 H17A 107.9 . . ?
C18 C17 H17B 107.9 . . ?
N2 C17 H17B 107.9 . . ?
H17A C17 H17B 107.2 . . ?
C17 C18 C19 108.6(7) . . ?
C17 C18 H18A 110.0 . . ?
C19 C18 H18A 110.0 . . ?
C17 C18 H18B 110.0 . . ?
C19 C18 H18B 110.0 . . ?
H18A C18 H18B 108.3 . . ?
C20 C19 C18 114.2(9) . . ?
C20 C19 H19A 108.7 . . ?
C18 C19 H19A 108.7 . . ?
C20 C19 H19B 108.7 . . ?
C18 C19 H19B 108.7 . . ?
H19A C19 H19B 107.6 . . ?
C19 C20 H20A 109.5 . . ?
C19 C20 H20B 109.5 . . ?
H20A C20 H20B 109.5 . . ?
C19 C20 H20C 109.5 . . ?
H20A C20 H20C 109.5 . . ?
H20B C20 H20C 109.5 . . ?
C22 C21 N2 118.2(6) . . ?
C22 C21 H21A 107.8 . . ?
N2 C21 H21A 107.8 . . ?
C22 C21 H21B 107.8 . . ?
N2 C21 H21B 107.8 . . ?
H21A C21 H21B 107.1 . . ?
C23 C22 C21 110.9(7) . . ?
C23 C22 H22A 109.5 . . ?
C21 C22 H22A 109.5 . . ?
C23 C22 H22B 109.5 . . ?
C21 C22 H22B 109.5 . . ?
H22A C22 H22B 108.0 . . ?
C24 C23 C22 115.8(9) . . ?
C24 C23 H23A 108.3 . . ?
C22 C23 H23A 108.3 . . ?
C24 C23 H23B 108.3 . . ?
C22 C23 H23B 108.3 . . ?
H23A C23 H23B 107.4 . . ?
C23 C24 H24A 109.5 . . ?
C23 C24 H24B 109.5 . . ?
H24A C24 H24B 109.5 . . ?
C23 C24 H24C 109.5 . . ?
H24A C24 H24C 109.5 . . ?
H24B C24 H24C 109.5 . . ?
C26 C25 N2 116.2(7) . . ?
C26 C25 H25A 108.2 . . ?
N2 C25 H25A 108.2 . . ?
C26 C25 H25B 108.2 . . ?
N2 C25 H25B 108.2 . . ?
H25A C25 H25B 107.4 . . ?
C25 C26 C27 109.6(8) . . ?
C25 C26 H26A 109.7 . . ?
C27 C26 H26A 109.7 . . ?
C25 C26 H26B 109.7 . . ?
C27 C26 H26B 109.7 . . ?
H26A C26 H26B 108.2 . . ?
C28 C27 C26 115.2(9) . . ?
C28 C27 H27A 108.5 . . ?
C26 C27 H27A 108.5 . . ?
C28 C27 H27B 108.5 . . ?
C26 C27 H27B 108.5 . . ?
H27A C27 H27B 107.5 . . ?
C27 C28 H28A 109.5 . . ?
C27 C28 H28B 109.5 . . ?
H28A C28 H28B 109.5 . . ?
C27 C28 H28C 109.5 . . ?
H28A C28 H28C 109.5 . . ?
H28B C28 H28C 109.5 . . ?
C30 C29 N2 117.7(6) . . ?
C30 C29 H29A 107.9 . . ?
N2 C29 H29A 107.9 . . ?
C30 C29 H29B 107.9 . . ?
N2 C29 H29B 107.9 . . ?
H29A C29 H29B 107.2 . . ?
C29 C30 C31 112.5(8) . . ?
C29 C30 H30A 109.1 . . ?
C31 C30 H30A 109.1 . . ?
C29 C30 H30B 109.1 . . ?
C31 C30 H30B 109.1 . . ?
H30A C30 H30B 107.8 . . ?
C30 C31 C32 113.0(9) . . ?
C30 C31 H31A 109.0 . . ?
C32 C31 H31A 109.0 . . ?
C30 C31 H31B 109.0 . . ?
C32 C31 H31B 109.0 . . ?
H31A C31 H31B 107.8 . . ?
C31 C32 H32A 109.5 . . ?
C31 C32 H32B 109.5 . . ?
H32A C32 H32B 109.5 . . ?
C31 C32 H32C 109.5 . . ?
H32A C32 H32C 109.5 . . ?
H32B C32 H32C 109.5 . . ?
Sb2 Cl4 Sb1 98.14(6) . . ?
C5 N1 C4 111.7(6) . . ?
C5 N1 C9 111.6(6) . . ?
C4 N1 C9 106.0(6) . . ?
C5 N1 C13 106.5(5) . . ?
C4 N1 C13 110.5(6) . . ?
C9 N1 C13 110.7(6) . . ?
C17 N2 C29 111.5(6) . . ?
C17 N2 C21 110.9(6) . . ?
C29 N2 C21 106.3(5) . . ?
C17 N2 C25 104.5(5) . . ?
C29 N2 C25 110.9(6) . . ?
C21 N2 C25 113.0(6) . . ?
Cl1 Sb1 Cl3 91.35(9) . . ?
Cl1 Sb1 Cl2 92.81(10) . . ?
Cl3 Sb1 Cl2 91.68(9) . . ?
Cl1 Sb1 Cl4 89.29(8) . . ?
Cl3 Sb1 Cl4 92.22(8) . . ?
Cl2 Sb1 Cl4 175.52(8) . . ?
Cl6 Sb2 Cl7 91.00(13) . . ?
Cl6 Sb2 Cl8 90.93(9) . . ?
Cl7 Sb2 Cl8 91.21(10) . . ?
Cl6 Sb2 Cl4 86.48(9) . . ?
Cl7 Sb2 Cl4 174.98(11) . . ?
Cl8 Sb2 Cl4 93.18(8) . . ?
Cl6 Sb2 Cl5 91.56(8) . . ?
Cl7 Sb2 Cl5 92.32(9) . . ?
Cl8 Sb2 Cl5 175.64(7) . . ?
Cl4 Sb2 Cl5 83.41(6) . . ?

loop_
_geom_bond_atom_site_label_1
_geom_bond_atom_site_label_2
_geom_bond_distance
_geom_bond_site_symmetry_2
_geom_bond_publ_flag
C1 C2 1.421(13) . ?
C1 H1A 0.9600 . ?
C1 H1B 0.9600 . ?
C1 H1C 0.9600 . ?
C2 C3 1.593(15) . ?
C2 H2A 0.9700 . ?
C2 H2B 0.9700 . ?
C3 C4 1.480(13) . ?
C3 H3A 0.9700 . ?
C3 H3B 0.9700 . ?
C4 N1 1.516(9) . ?
C4 H4A 0.9700 . ?
C4 H4B 0.9700 . ?
C5 C6 1.507(11) . ?
C5 N1 1.512(9) . ?
C5 H5A 0.9700 . ?
C5 H5B 0.9700 . ?
C6 C7 1.510(12) . ?
C6 H6A 0.9700 . ?
C6 H6B 0.9700 . ?
C7 C8 1.406(15) . ?
C7 H7A 0.9700 . ?
C7 H7B 0.9700 . ?
C8 H8A 0.9600 . ?
C8 H8B 0.9600 . ?
C8 H8C 0.9600 . ?
C9 N1 1.519(10) . ?
C9 C10 1.533(11) . ?
C9 H9A 0.9700 . ?
C9 H9B 0.9700 . ?
C10 C11 1.513(11) . ?
C10 H10A 0.9700 . ?
C10 H10B 0.9700 . ?
C11 C12 1.499(12) . ?
C11 H11A 0.9700 . ?
C11 H11B 0.9700 . ?
C12 H12A 0.9600 . ?
C12 H12B 0.9600 . ?
C12 H12C 0.9600 . ?
C13 C14 1.513(11) . ?
C13 N1 1.522(9) . ?
C13 H13A 0.9700 . ?
C13 H13B 0.9700 . ?
C14 C15 1.518(12) . ?
C14 H14A 0.9700 . ?
C14 H14B 0.9700 . ?
C15 C16 1.488(15) . ?
C15 H15A 0.9700 . ?
C15 H15B 0.9700 . ?
C16 H16A 0.9600 . ?
C16 H16B 0.9600 . ?
C16 H16C 0.9600 . ?
C17 C18 1.500(11) . ?
C17 N2 1.507(9) . ?
C17 H17A 0.9700 . ?
C17 H17B 0.9700 . ?
C18 C19 1.531(11) . ?
C18 H18A 0.9700 . ?
C18 H18B 0.9700 . ?
C19 C20 1.400(13) . ?
C19 H19A 0.9700 . ?
C19 H19B 0.9700 . ?
C20 H20A 0.9600 . ?
C20 H20B 0.9600 . ?
C20 H20C 0.9600 . ?
C21 C22 1.518(11) . ?
C21 N2 1.516(9) . ?
C21 H21A 0.9700 . ?
C21 H21B 0.9700 . ?
C22 C23 1.477(12) . ?
C22 H22A 0.9700 . ?
C22 H22B 0.9700 . ?
C23 C24 1.464(13) . ?
C23 H23A 0.9700 . ?
C23 H23B 0.9700 . ?
C24 H24A 0.9600 . ?
C24 H24B 0.9600 . ?
C24 H24C 0.9600 . ?
C25 C26 1.489(11) . ?
C25 N2 1.524(9) . ?
C25 H25A 0.9700 . ?
C25 H25B 0.9700 . ?
C26 C27 1.546(11) . ?
C26 H26A 0.9700 . ?
C26 H26B 0.9700 . ?
C27 C28 1.467(13) . ?
C27 H27A 0.9700 . ?
C27 H27B 0.9700 . ?
C28 H28A 0.9600 . ?
C28 H28B 0.9600 . ?
C28 H28C 0.9600 . ?
C29 C30 1.481(11) . ?
C29 N2 1.511(9) . ?
C29 H29A 0.9700 . ?
C29 H29B 0.9700 . ?
C30 C31 1.506(12) . ?
C30 H30A 0.9700 . ?
C30 H30B 0.9700 . ?
C31 C32 1.545(13) . ?
C31 H31A 0.9700 . ?
C31 H31B 0.9700 . ?
C32 H32A 0.9600 . ?
C32 H32B 0.9600 . ?
C32 H32C 0.9600 . ?
Cl1 Sb1 2.348(2) . ?
Cl2 Sb1 2.443(3) . ?
Cl3 Sb1 2.434(2) . ?
Cl4 Sb2 2.830(2) . ?
Cl4 Sb1 2.887(3) . ?
Cl5 Sb2 2.852(3) . ?
Cl6 Sb2 2.343(2) . ?
Cl7 Sb2 2.445(3) . ?
Cl8 Sb2 2.483(2) . ?

loop_
_geom_torsion_atom_site_label_1
_geom_torsion_atom_site_label_2
_geom_torsion_atom_site_label_3
_geom_torsion_atom_site_label_4
_geom_torsion
_geom_torsion_site_symmetry_1
_geom_torsion_site_symmetry_2
_geom_torsion_site_symmetry_3
_geom_torsion_site_symmetry_4
_geom_torsion_publ_flag
C1 C2 C3 C4 -162.4(11) . . . . ?
C2 C3 C4 N1 171.5(8) . . . . ?
N1 C5 C6 C7 167.5(8) . . . . ?
C5 C6 C7 C8 -84.1(14) . . . . ?
N1 C9 C10 C11 171.9(7) . . . . ?
C9 C10 C11 C12 -73.0(11) . . . . ?
N1 C13 C14 C15 166.3(8) . . . . ?
C13 C14 C15 C16 -72.2(12) . . . . ?
N2 C17 C18 C19 -177.1(7) . . . . ?
C17 C18 C19 C20 173.9(10) . . . . ?
N2 C21 C22 C23 -177.2(8) . . . . ?
C21 C22 C23 C24 -178.5(10) . . . . ?
N2 C25 C26 C27 -177.6(7) . . . . ?
C25 C26 C27 C28 -70.3(12) . . . . ?
N2 C29 C30 C31 -168.3(7) . . . . ?
C29 C30 C31 C32 178.3(9) . . . . ?
C6 C5 N1 C4 57.9(9) . . . . ?
C6 C5 N1 C9 -60.5(9) . . . . ?
C6 C5 N1 C13 178.7(7) . . . . ?
C3 C4 N1 C5 62.5(10) . . . . ?
C3 C4 N1 C9 -175.8(8) . . . . ?
C3 C4 N1 C13 -55.9(10) . . . . ?
C10 C9 N1 C5 -59.2(8) . . . . ?
C10 C9 N1 C4 179.0(7) . . . . ?
C10 C9 N1 C13 59.2(8) . . . . ?
C14 C13 N1 C5 179.1(7) . . . . ?
C14 C13 N1 C4 -59.4(9) . . . . ?
C14 C13 N1 C9 57.6(9) . . . . ?
C18 C17 N2 C29 57.6(9) . . . . ?
C18 C17 N2 C21 -60.6(8) . . . . ?
C18 C17 N2 C25 177.4(7) . . . . ?
C30 C29 N2 C17 58.0(9) . . . . ?
C30 C29 N2 C21 178.9(7) . . . . ?
C30 C29 N2 C25 -58.0(9) . . . . ?
C22 C21 N2 C17 -59.3(9) . . . . ?
C22 C21 N2 C29 179.3(7) . . . . ?
C22 C21 N2 C25 57.5(9) . . . . ?
C26 C25 N2 C17 178.6(8) . . . . ?
C26 C25 N2 C29 -61.2(10) . . . . ?
C26 C25 N2 C21 58.0(10) . . . . ?
